data_4346118
loop_
_publ_author_name
'Knorr, Michael'
'Bonnot, Antoine'
'Lapprand, Antony'
'Khatyr, Abderrahim'
'Strohmann, Carsten'
'Kubicki, Marek M.'
'Rousselin, Yoann'
'Harvey, Pierre D.'

_publ_section_title
;
 Reactivity of CuI and CuBr toward dialkyl sulfides RSR: from discrete
 molecular Cu4I4S4 and Cu8I8S6 clusters to luminescent copper(I)
 coordination polymers.
;
_journal_issue 8
_journal_name_full 'Inorganic chemistry'
_journal_page_first 4076
_journal_page_last 4093
_journal_paper_doi 10.1021/acs.inorgchem.5b00327
_journal_volume 54
_journal_year 2015
_chemical_formula_sum 'C24 H56 Cu4 I4 S4'
_chemical_formula_weight 1234.69
_space_group_IT_number 68
_space_group_name_Hall '-C 2a 2ac'
_space_group_name_H-M_alt 'C c c a :2'
_symmetry_cell_setting orthorhombic
_symmetry_space_group_name_Hall '-C 2a 2ac'
_symmetry_space_group_name_H-M 'C c c a :2'
_atom_sites_solution_hydrogens geom
_atom_sites_solution_primary direct
_atom_sites_solution_secondary difmap
_audit_creation_method SHELXL-97
_cell_angle_alpha 90.00
_cell_angle_beta 90.00
_cell_angle_gamma 90.00
_cell_formula_units_Z 4
_cell_length_a 15.2514(7)
_cell_length_b 17.6098(10)
_cell_length_c 15.4457(8)
_cell_measurement_reflns_used 2525
_cell_measurement_temperature 235(2)
_cell_measurement_theta_max 27.485
_cell_measurement_theta_min 0.998
_cell_volume 4148.3(4)
_computing_cell_refinement 'HKL Scalepack (Otwinowski & Minor 1997)'
_computing_data_collection 'Collect (Bruker AXS BV, 1997-2004)'
_computing_data_reduction 'HKL Denzo and Scalepack (Otwinowski & Minor 1997)'
_computing_molecular_graphics 'ORTEP3 (Farrugia,1997)'
_computing_publication_material 'WinGX publication routines (Farrugia, 1999)'
_computing_structure_refinement 'SHELXL-97 (Sheldrick, 1997)'
_computing_structure_solution 'SIR92 (Altomare et al., 1993)'
_diffrn_ambient_temperature 235(2)
_diffrn_measured_fraction_theta_full 0.993
_diffrn_measured_fraction_theta_max 0.993
_diffrn_measurement_device_type 'Nonius Kappa APEX-II'
_diffrn_measurement_method CCD
_diffrn_radiation_monochromator graphite
_diffrn_radiation_source 'fine-focus sealed tube'
_diffrn_radiation_type MoK\a
_diffrn_radiation_wavelength 0.71073
_diffrn_reflns_av_R_equivalents 0.0351
_diffrn_reflns_av_sigmaI/netI 0.0355
_diffrn_reflns_limit_h_max 19
_diffrn_reflns_limit_h_min -19
_diffrn_reflns_limit_k_max 22
_diffrn_reflns_limit_k_min -22
_diffrn_reflns_limit_l_max 20
_diffrn_reflns_limit_l_min -20
_diffrn_reflns_number 4460
_diffrn_reflns_theta_full 27.57
_diffrn_reflns_theta_max 27.57
_diffrn_reflns_theta_min 2.20
_exptl_absorpt_coefficient_mu 5.215
_exptl_absorpt_correction_T_max 0.6380
_exptl_absorpt_correction_T_min 0.5054
_exptl_absorpt_correction_type multi-scan
_exptl_absorpt_process_details
;
[c.f. r.h. blessing, acta cryst. (1995), a51, 33-38]
;
_exptl_crystal_colour colourless
_exptl_crystal_density_diffrn 1.977
_exptl_crystal_density_method 'not measured'
_exptl_crystal_description prism
_exptl_crystal_F_000 2368
_exptl_crystal_size_max 0.12
_exptl_crystal_size_mid 0.10
_exptl_crystal_size_min 0.10
_refine_diff_density_max 0.932
_refine_diff_density_min -0.975
_refine_diff_density_rms 0.233
_refine_ls_extinction_method none
_refine_ls_goodness_of_fit_ref 1.136
_refine_ls_hydrogen_treatment mixed
_refine_ls_matrix_type full
_refine_ls_number_parameters 84
_refine_ls_number_reflns 2384
_refine_ls_number_restraints 0
_refine_ls_restrained_S_all 1.136
_refine_ls_R_factor_all 0.0806
_refine_ls_R_factor_gt 0.0544
_refine_ls_shift/su_max 0.000
_refine_ls_shift/su_mean 0.000
_refine_ls_structure_factor_coef Fsqd
_refine_ls_weighting_details 'calc w=1/[\s^2^(Fo^2^)+(0.0487P)^2^+39.4688P] where P=(Fo^2^+2Fc^2^)/3'
_refine_ls_weighting_scheme calc
_refine_ls_wR_factor_gt 0.1294
_refine_ls_wR_factor_ref 0.1453
_reflns_number_gt 1716
_reflns_number_total 2384
_reflns_threshold_expression >2sigma(I)
_cod_data_source_file ic5b00327_si_001.cif
_cod_data_source_block 09mkcu4i4spr2-235k_compound_7
_cod_original_sg_symbol_Hall '-C 2b 2bc'
_cod_original_sg_symbol_H-M 'C c c a'
_cod_database_code 4346118

loop_
_symmetry_equiv_pos_as_xyz
'x, y, z'
'-x, -y+1/2, z'
'x, -y+1/2, -z+1/2'
'-x, y, -z+1/2'
'x+1/2, y+1/2, z'
'-x+1/2, -y+1, z'
'x+1/2, -y+1, -z+1/2'
'-x+1/2, y+1/2, -z+1/2'
'-x, -y, -z'
'x, y-1/2, -z'
'-x, y-1/2, z-1/2'
'x, -y, z-1/2'
'-x+1/2, -y+1/2, -z'
'x+1/2, y, -z'
'-x+1/2, y, z-1/2'
'x+1/2, -y+1/2, z-1/2'

loop_
_atom_site_label
_atom_site_type_symbol
_atom_site_fract_x
_atom_site_fract_y
_atom_site_fract_z
_atom_site_U_iso_or_equiv
_atom_site_adp_type
_atom_site_occupancy
_atom_site_symmetry_multiplicity
_atom_site_calc_flag
_atom_site_refinement_flags
C1 C 0.2449(8) 0.1383(12) 0.0905(12) 0.185(10) Uani 1 1 d .
H1A H 0.2755 0.1019 0.0531 0.222 Uiso 1 1 calc R
H1B H 0.2359 0.1842 0.0557 0.222 Uiso 1 1 calc R
C2 C 0.2994(9) 0.1565(10) 0.1506(9) 0.129(6) Uani 1 1 d .
H2A H 0.3086 0.1100 0.1843 0.155 Uiso 1 1 calc R
H2B H 0.2676 0.1915 0.1886 0.155 Uiso 1 1 calc R
C3 C 0.3881(8) 0.1904(10) 0.1390(9) 0.119(5) Uani 1 1 d .
H3A H 0.3822 0.2437 0.1242 0.179 Uiso 1 1 calc R
H3B H 0.4186 0.1641 0.0928 0.179 Uiso 1 1 calc R
H3C H 0.4211 0.1855 0.1924 0.179 Uiso 1 1 calc R
C4 C 0.0949(9) 0.1046(7) 0.0007(7) 0.104(4) Uani 1 1 d .
H4A H 0.0314 0.0965 0.0036 0.125 Uiso 1 1 calc R
H4B H 0.1044 0.1564 -0.0205 0.125 Uiso 1 1 calc R
C5 C 0.1312(10) 0.0515(8) -0.0638(10) 0.116(4) Uani 1 1 d .
H5A H 0.1256 -0.0005 -0.0418 0.140 Uiso 1 1 calc R
H5B H 0.1939 0.0621 -0.0713 0.140 Uiso 1 1 calc R
C6 C 0.0871(14) 0.0566(9) -0.1495(9) 0.160(8) Uani 1 1 d .
H6A H 0.0855 0.1091 -0.1682 0.240 Uiso 1 1 calc R
H6B H 0.0277 0.0373 -0.1447 0.240 Uiso 1 1 calc R
H6C H 0.1192 0.0266 -0.1915 0.240 Uiso 1 1 calc R
Cu1 Cu 0.06209(7) 0.18924(7) 0.18883(7) 0.0644(3) Uani 1 1 d .
I1 I -0.10661(3) 0.16864(3) 0.14453(3) 0.0614(2) Uani 1 1 d .
S1 S 0.13771(17) 0.09918(15) 0.10960(18) 0.0771(7) Uani 1 1 d .

loop_
_atom_site_aniso_label
_atom_site_aniso_U_11
_atom_site_aniso_U_22
_atom_site_aniso_U_33
_atom_site_aniso_U_23
_atom_site_aniso_U_13
_atom_site_aniso_U_12
C1 0.064(7) 0.25(2) 0.24(2) -0.160(18) 0.041(11) -0.003(10)
C2 0.074(8) 0.197(16) 0.115(10) -0.062(10) -0.003(8) 0.000(9)
C3 0.083(8) 0.160(14) 0.115(11) 0.008(9) 0.003(7) -0.015(8)
C4 0.152(12) 0.097(8) 0.064(5) 0.002(6) 0.017(7) 0.030(8)
C5 0.140(11) 0.085(8) 0.124(11) -0.030(8) 0.021(10) 0.013(8)
C6 0.29(3) 0.092(10) 0.096(10) 0.011(8) 0.047(13) 0.027(13)
Cu1 0.0537(6) 0.0798(7) 0.0597(6) 0.0005(5) 0.0073(5) 0.0053(5)
I1 0.0539(3) 0.0718(4) 0.0583(3) -0.0130(3) -0.0050(2) -0.0053(3)
S1 0.0719(14) 0.0688(15) 0.0907(17) -0.0047(13) 0.0026(14) 0.0106(12)

loop_
_atom_type_symbol
_atom_type_description
_atom_type_scat_dispersion_real
_atom_type_scat_dispersion_imag
_atom_type_scat_source
C C 0.0033 0.0016 'International Tables Vol C Tables 4.2.6.8 and 6.1.1.4'
H H 0.0000 0.0000 'International Tables Vol C Tables 4.2.6.8 and 6.1.1.4'
Cu Cu 0.3201 1.2651 'International Tables Vol C Tables 4.2.6.8 and 6.1.1.4'
I I -0.4742 1.8119 'International Tables Vol C Tables 4.2.6.8 and 6.1.1.4'
S S 0.1246 0.1234 'International Tables Vol C Tables 4.2.6.8 and 6.1.1.4'

loop_
_geom_angle_atom_site_label_1
_geom_angle_atom_site_label_2
_geom_angle_atom_site_label_3
_geom_angle
_geom_angle_site_symmetry_1
_geom_angle_site_symmetry_3
C2 C1 S1 124.4(15) . .
C2 C1 H1A 106.2 . .
S1 C1 H1A 106.2 . .
C2 C1 H1B 106.2 . .
S1 C1 H1B 106.2 . .
H1A C1 H1B 106.4 . .
C1 C2 C3 126.9(15) . .
C1 C2 H2A 105.6 . .
C3 C2 H2A 105.6 . .
C1 C2 H2B 105.6 . .
C3 C2 H2B 105.6 . .
H2A C2 H2B 106.1 . .
C2 C3 H3A 109.5 . .
C2 C3 H3B 109.5 . .
H3A C3 H3B 109.5 . .
C2 C3 H3C 109.5 . .
H3A C3 H3C 109.5 . .
H3B C3 H3C 109.5 . .
C5 C4 S1 117.4(10) . .
C5 C4 H4A 107.9 . .
S1 C4 H4A 107.9 . .
C5 C4 H4B 108.0 . .
S1 C4 H4B 107.9 . .
H4A C4 H4B 107.2 . .
C4 C5 C6 113.2(12) . .
C4 C5 H5A 108.9 . .
C6 C5 H5A 108.9 . .
C4 C5 H5B 108.9 . .
C6 C5 H5B 108.9 . .
H5A C5 H5B 107.8 . .
C5 C6 H6A 109.5 . .
C5 C6 H6B 109.5 . .
H6A C6 H6B 109.5 . .
C5 C6 H6C 109.5 . .
H6A C6 H6C 109.5 . .
H6B C6 H6C 109.5 . .
S1 Cu1 Cu1 136.65(8) . 4
S1 Cu1 I1 112.26(8) . 2
Cu1 Cu1 I1 111.07(2) 4 2
S1 Cu1 I1 106.77(8) . 4
Cu1 Cu1 I1 60.15(4) 4 4
I1 Cu1 I1 107.85(4) 2 4
S1 Cu1 I1 104.49(8) . .
Cu1 Cu1 I1 60.13(4) 4 .
I1 Cu1 I1 107.66(4) 2 .
I1 Cu1 I1 117.89(4) 4 .
S1 Cu1 Cu1 149.85(7) . 3
Cu1 Cu1 Cu1 62.13(4) 4 3
I1 Cu1 Cu1 57.95(4) 2 3
I1 Cu1 Cu1 57.80(4) 4 3
I1 Cu1 Cu1 105.65(3) . 3
S1 Cu1 Cu1 147.61(7) . 2
Cu1 Cu1 Cu1 62.02(5) 4 2
I1 Cu1 Cu1 57.93(4) 2 2
I1 Cu1 Cu1 105.58(3) 4 2
I1 Cu1 Cu1 57.76(4) . 2
Cu1 Cu1 Cu1 55.85(5) 3 2
Cu1 I1 Cu1 64.25(4) 2 4
Cu1 I1 Cu1 64.32(4) 2 .
Cu1 I1 Cu1 59.72(4) 4 .
C1 S1 C4 98.9(8) . .
C1 S1 Cu1 106.1(5) . .
C4 S1 Cu1 106.1(4) . .

loop_
_geom_bond_atom_site_label_1
_geom_bond_atom_site_label_2
_geom_bond_distance
_geom_bond_site_symmetry_2
C1 C2 1.287(18) .
C1 S1 1.798(14) .
C1 H1A 0.9800 .
C1 H1B 0.9800 .
C2 C3 1.489(18) .
C2 H2A 0.9800 .
C2 H2B 0.9800 .
C3 H3A 0.9700 .
C3 H3B 0.9700 .
C3 H3C 0.9700 .
C4 C5 1.475(15) .
C4 S1 1.806(11) .
C4 H4A 0.9800 .
C4 H4B 0.9800 .
C5 C6 1.49(2) .
C5 H5A 0.9800 .
C5 H5B 0.9800 .
C6 H6A 0.9700 .
C6 H6B 0.9700 .
C6 H6C 0.9700 .
Cu1 S1 2.311(3) .
Cu1 Cu1 2.675(2) 4
Cu1 I1 2.6819(13) 2
Cu1 I1 2.6865(12) 4
Cu1 I1 2.6870(12) .
Cu1 Cu1 2.855(2) 3
Cu1 Cu1 2.858(2) 2
I1 Cu1 2.6819(13) 2
I1 Cu1 2.6865(12) 4

loop_
_geom_torsion_atom_site_label_1
_geom_torsion_atom_site_label_2
_geom_torsion_atom_site_label_3
_geom_torsion_atom_site_label_4
_geom_torsion
_geom_torsion_site_symmetry_1
_geom_torsion_site_symmetry_4
S1 C1 C2 C3 -178.7(14) . .
S1 C4 C5 C6 175.7(11) . .
S1 Cu1 I1 Cu1 -150.25(8) . 2
Cu1 Cu1 I1 Cu1 73.89(3) 4 2
I1 Cu1 I1 Cu1 -30.71(5) 2 2
I1 Cu1 I1 Cu1 91.46(4) 4 2
Cu1 Cu1 I1 Cu1 30.01(6) 3 2
S1 Cu1 I1 Cu1 135.86(8) . 4
I1 Cu1 I1 Cu1 -104.60(3) 2 4
I1 Cu1 I1 Cu1 17.57(6) 4 4
Cu1 Cu1 I1 Cu1 -43.88(6) 3 4
Cu1 Cu1 I1 Cu1 -73.89(3) 2 4
C2 C1 S1 C4 170.5(18) . .
C2 C1 S1 Cu1 60.8(19) . .
C5 C4 S1 C1 71.3(13) . .
C5 C4 S1 Cu1 -178.9(10) . .
Cu1 Cu1 S1 C1 -147.7(8) 4 .
I1 Cu1 S1 C1 34.3(8) 2 .
I1 Cu1 S1 C1 -83.7(8) 4 .
I1 Cu1 S1 C1 150.7(8) . .
Cu1 Cu1 S1 C1 -29.8(8) 3 .
Cu1 Cu1 S1 C1 99.1(8) 2 .
Cu1 Cu1 S1 C4 107.7(5) 4 .
I1 Cu1 S1 C4 -70.3(5) 2 .
I1 Cu1 S1 C4 171.7(5) 4 .
I1 Cu1 S1 C4 46.1(5) . .
Cu1 Cu1 S1 C4 -134.4(5) 3 .
Cu1 Cu1 S1 C4 -5.5(5) 2 .
